data_4130949
loop_
_publ_author_name
'Pappas, Iraklis'
'Chirik, Paul J.'

_publ_section_title
;
 Catalytic Proton Coupled Electron Transfer from Metal Hydrides to
 Titanocene Amides, Hydrazides and Imides: Determination of Thermodynamic
 Parameters Relevant to Nitrogen Fixation.
;
_journal_issue 40
_journal_name_full 'Journal of the American Chemical Society'
_journal_page_first 13379
_journal_page_last 13389
_journal_paper_doi 10.1021/jacs.6b08009
_journal_volume 138
_journal_year 2016
_chemical_formula_sum 'C26 H49 Cl N2 Si2 Ti'
_chemical_formula_weight 529.20
_space_group_IT_number 14
_space_group_name_Hall '-P 2yn'
_space_group_name_H-M_alt 'P 1 21/n 1'
_symmetry_cell_setting monoclinic
_symmetry_space_group_name_H-M 'P 1 21/n 1'
_atom_sites_solution_hydrogens geom
_atom_sites_solution_primary direct
_atom_sites_solution_secondary difmap
_audit_creation_method SHELXL-97
_cell_angle_alpha 90.00
_cell_angle_beta 112.4230(10)
_cell_angle_gamma 90.00
_cell_formula_units_Z 4
_cell_length_a 9.3540(2)
_cell_length_b 34.1029(9)
_cell_length_c 9.8695(3)
_cell_measurement_reflns_used 9922
_cell_measurement_temperature 100(2)
_cell_measurement_theta_max 66.46
_cell_measurement_theta_min 5.02
_cell_volume 2910.32(13)
_computing_cell_refinement 'Bruker SAINT'
_computing_data_collection 'Bruker APEX2'
_computing_data_reduction 'Bruker SAINT'
_computing_molecular_graphics 'ORTEP 3 (Farraguia, 1997)'
_computing_structure_refinement 'SHELXL-97 (Sheldrick, 2008)'
_computing_structure_solution 'SIR 92 (Giacavazzo, 1993)'
_diffrn_ambient_temperature 100(2)
_diffrn_measured_fraction_theta_full 'ACTA 50'
_diffrn_measured_fraction_theta_max 0.967
_diffrn_measurement_device_type 'BRUKER APEX2 CCD'
_diffrn_measurement_method 'Phi and Omega Scans'
_diffrn_radiation_monochromator graphite
_diffrn_radiation_source 'fine-focus sealed tube'
_diffrn_radiation_type CuK\a
_diffrn_radiation_wavelength 1.54178
_diffrn_reflns_av_R_equivalents 0.0289
_diffrn_reflns_av_sigmaI/netI 0.0267
_diffrn_reflns_limit_h_max 10
_diffrn_reflns_limit_h_min -10
_diffrn_reflns_limit_k_max 35
_diffrn_reflns_limit_k_min -40
_diffrn_reflns_limit_l_max 11
_diffrn_reflns_limit_l_min -11
_diffrn_reflns_number 19809
_diffrn_reflns_theta_full 'ACTA 50'
_diffrn_reflns_theta_max 66.54
_diffrn_reflns_theta_min 2.59
_exptl_absorpt_coefficient_mu 4.233
_exptl_absorpt_correction_T_max 0.7528
_exptl_absorpt_correction_T_min 0.5852
_exptl_absorpt_correction_type multi-scan
_exptl_absorpt_process_details 'SADABS v2008/1 (Bruker AXS)'
_exptl_crystal_colour orange
_exptl_crystal_density_diffrn 1.208
_exptl_crystal_density_method 'not measured'
_exptl_crystal_description Columnar
_exptl_crystal_F_000 1144
_exptl_crystal_size_max 0.168
_exptl_crystal_size_mid 0.127
_exptl_crystal_size_min 0.061
_refine_diff_density_max 0.912
_refine_diff_density_min -0.572
_refine_diff_density_rms 0.070
_refine_ls_extinction_method none
_refine_ls_goodness_of_fit_ref 1.226
_refine_ls_hydrogen_treatment constr
_refine_ls_matrix_type full
_refine_ls_number_parameters 305
_refine_ls_number_reflns 4964
_refine_ls_number_restraints 0
_refine_ls_restrained_S_all 1.226
_refine_ls_R_factor_all 0.0543
_refine_ls_R_factor_gt 0.0532
_refine_ls_shift/su_max 0.000
_refine_ls_shift/su_mean 0.000
_refine_ls_structure_factor_coef Fsqd
_refine_ls_weighting_details 'calc w=1/[\s^2^(Fo^2^)+(0.0149P)^2^+7.9344P] where P=(Fo^2^+2Fc^2^)/3'
_refine_ls_weighting_scheme calc
_refine_ls_wR_factor_gt 0.1203
_refine_ls_wR_factor_ref 0.1208
_reflns_number_gt 4834
_reflns_number_total 4964
_reflns_threshold_expression >2\s(I)
_cod_data_source_file ja6b08009_si_002.cif
_cod_data_source_block ip34
_cod_depositor_comments
;
The following automatic conversions were performed:

data item '_symmetry_cell_setting' value 'Monoclinic' was changed to
'monoclinic' in accordance with the
/home/saulius/struct/COD-crude-data/automatic-downloads/DataCite-retrospective/ACS/depositions/lib/dictionaries/cif_core.dic
dictionary named 'cif_core.dic' version 2.4.2 last updated on
2011-04-26.

Automatic conversion script
Id: cif_fix_values 6909 2019-04-08 15:41:33Z antanas 
;
_cod_original_sg_symbol_H-M P2(1)/n
_cod_database_code 4130949

loop_
_symmetry_equiv_pos_as_xyz
'x, y, z'
'-x+1/2, y+1/2, -z+1/2'
'-x, -y, -z'
'x-1/2, -y-1/2, z-1/2'

loop_
_atom_site_label
_atom_site_type_symbol
_atom_site_fract_x
_atom_site_fract_y
_atom_site_fract_z
_atom_site_U_iso_or_equiv
_atom_site_adp_type
_atom_site_occupancy
_atom_site_symmetry_multiplicity
_atom_site_calc_flag
_atom_site_refinement_flags
C1 C 0.7493(4) 0.15183(9) 1.0912(4) 0.0184(7) Uani 1 1 d .
C2 C 0.7274(4) 0.11021(9) 1.0997(4) 0.0189(7) Uani 1 1 d .
C3 C 0.8599(4) 0.09085(9) 1.0976(4) 0.0200(7) Uani 1 1 d .
C4 C 0.9627(4) 0.11941(10) 1.0832(4) 0.0201(7) Uani 1 1 d .
C5 C 0.8975(4) 0.15676(10) 1.0845(4) 0.0203(7) Uani 1 1 d .
C6 C 0.5980(4) 0.09055(10) 1.1279(4) 0.0247(8) Uani 1 1 d .
H6A H 0.6031 0.0622 1.1147 0.037 Uiso 1 1 calc R
H6B H 0.4988 0.1006 1.0589 0.037 Uiso 1 1 calc R
H6C H 0.6077 0.0961 1.2285 0.037 Uiso 1 1 calc R
C7 C 0.9032(4) 0.04858(10) 1.1293(4) 0.0248(8) Uani 1 1 d .
H7A H 0.9426 0.0385 1.0573 0.037 Uiso 1 1 calc R
H7B H 0.8118 0.0335 1.1235 0.037 Uiso 1 1 calc R
H7C H 0.9834 0.0461 1.2280 0.037 Uiso 1 1 calc R
C8 C 1.1289(4) 0.11103(11) 1.1087(4) 0.0269(8) Uani 1 1 d .
H8A H 1.1883 0.1076 1.2139 0.040 Uiso 1 1 calc R
H8B H 1.1717 0.1330 1.0725 0.040 Uiso 1 1 calc R
H8C H 1.1349 0.0871 1.0564 0.040 Uiso 1 1 calc R
C9 C 0.9883(4) 0.19435(10) 1.1114(4) 0.0271(8) Uani 1 1 d .
H9A H 1.0455 0.1978 1.2169 0.041 Uiso 1 1 calc R
H9B H 0.9172 0.2164 1.0730 0.041 Uiso 1 1 calc R
H9C H 1.0611 0.1933 1.0618 0.041 Uiso 1 1 calc R
C10 C 0.4461(4) 0.17764(12) 1.1379(5) 0.0349(9) Uani 1 1 d .
H10A H 0.4011 0.1998 1.1713 0.052 Uiso 1 1 calc R
H10B H 0.4564 0.1551 1.2027 0.052 Uiso 1 1 calc R
H10C H 0.3785 0.1706 1.0375 0.052 Uiso 1 1 calc R
C11 C 0.7587(5) 0.20326(14) 1.3405(5) 0.0434(11) Uani 1 1 d .
H11A H 0.8644 0.2101 1.3515 0.065 Uiso 1 1 calc R
H11B H 0.7613 0.1803 1.4010 0.065 Uiso 1 1 calc R
H11C H 0.7121 0.2254 1.3719 0.065 Uiso 1 1 calc R
C12 C 0.6143(5) 0.23715(11) 1.0328(5) 0.0422(11) Uani 1 1 d .
H12A H 0.5580 0.2311 0.9289 0.063 Uiso 1 1 calc R
H12B H 0.7157 0.2482 1.0469 0.063 Uiso 1 1 calc R
H12C H 0.5553 0.2562 1.0648 0.063 Uiso 1 1 calc R
C13 C 0.8096(4) 0.11682(9) 0.6561(4) 0.0184(7) Uani 1 1 d .
C14 C 0.6469(4) 0.12576(10) 0.5932(4) 0.0203(7) Uani 1 1 d .
C15 C 0.6264(4) 0.16466(10) 0.6325(4) 0.0244(8) Uani 1 1 d .
C16 C 0.7715(4) 0.17995(9) 0.7218(4) 0.0218(7) Uani 1 1 d .
C17 C 0.8845(4) 0.15112(9) 0.7339(4) 0.0202(7) Uani 1 1 d .
C18 C 0.5143(4) 0.10173(11) 0.4914(4) 0.0264(8) Uani 1 1 d .
H18A H 0.4303 0.1014 0.5278 0.040 Uiso 1 1 calc R
H18B H 0.5494 0.0749 0.4871 0.040 Uiso 1 1 calc R
H18C H 0.4768 0.1133 0.3932 0.040 Uiso 1 1 calc R
C19 C 0.4798(5) 0.18828(12) 0.5696(5) 0.0371(10) Uani 1 1 d .
H19A H 0.4724 0.2060 0.6449 0.056 Uiso 1 1 calc R
H19B H 0.3906 0.1706 0.5367 0.056 Uiso 1 1 calc R
H19C H 0.4809 0.2037 0.4862 0.056 Uiso 1 1 calc R
C20 C 0.8002(5) 0.22261(10) 0.7604(5) 0.0318(9) Uani 1 1 d .
H20A H 0.7737 0.2381 0.6705 0.048 Uiso 1 1 calc R
H20B H 0.9096 0.2265 0.8222 0.048 Uiso 1 1 calc R
H20C H 0.7361 0.2310 0.8138 0.048 Uiso 1 1 calc R
C21 C 1.0547(4) 0.15969(11) 0.7892(4) 0.0279(8) Uani 1 1 d .
H21A H 1.0793 0.1721 0.7112 0.042 Uiso 1 1 calc R
H21B H 1.1129 0.1351 0.8187 0.042 Uiso 1 1 calc R
H21C H 1.0830 0.1774 0.8736 0.042 Uiso 1 1 calc R
C22 C 1.0280(4) 0.09827(12) 0.5018(4) 0.0314(9) Uani 1 1 d .
H22A H 1.1004 0.1182 0.5610 0.047 Uiso 1 1 calc R
H22B H 0.9540 0.1104 0.4126 0.047 Uiso 1 1 calc R
H22C H 1.0854 0.0776 0.4751 0.047 Uiso 1 1 calc R
C23 C 0.7979(4) 0.03582(11) 0.4974(4) 0.0294(8) Uani 1 1 d .
H23A H 0.8634 0.0165 0.4753 0.044 Uiso 1 1 calc R
H23B H 0.7231 0.0466 0.4057 0.044 Uiso 1 1 calc R
H23C H 0.7426 0.0232 0.5522 0.044 Uiso 1 1 calc R
C24 C 1.0649(4) 0.05268(11) 0.7775(4) 0.0265(8) Uani 1 1 d .
H24A H 1.0122 0.0435 0.8404 0.040 Uiso 1 1 calc R
H24B H 1.1448 0.0718 0.8312 0.040 Uiso 1 1 calc R
H24C H 1.1130 0.0304 0.7486 0.040 Uiso 1 1 calc R
C25 C 0.4499(4) 0.03653(11) 0.8073(5) 0.0366(10) Uani 1 1 d .
H25A H 0.4136 0.0617 0.8298 0.055 Uiso 1 1 calc R
H25B H 0.4123 0.0153 0.8517 0.055 Uiso 1 1 calc R
H25C H 0.4106 0.0329 0.7009 0.055 Uiso 1 1 calc R
C26 C 0.6727(4) -0.00100(10) 0.8275(5) 0.0339(9) Uani 1 1 d .
H26A H 0.6272 -0.0044 0.7209 0.051 Uiso 1 1 calc R
H26B H 0.6406 -0.0227 0.8745 0.051 Uiso 1 1 calc R
H26C H 0.7857 -0.0007 0.8610 0.051 Uiso 1 1 calc R
Si1 Si 0.64038(10) 0.19172(3) 1.14233(11) 0.0233(2) Uani 1 1 d .
Si2 Si 0.92143(10) 0.07638(3) 0.61005(10) 0.0206(2) Uani 1 1 d .
Cl1 Cl 0.45537(9) 0.13911(2) 0.81429(10) 0.0272(2) Uani 1 1 d .
Ti1 Ti 0.72429(7) 0.122841(16) 0.85791(6) 0.01720(16) Uani 1 1 d .
N1 N 0.6729(3) 0.06776(8) 0.8052(3) 0.0220(6) Uani 1 1 d .
H1 H 0.6858 0.0611 0.7245 0.026 Uiso 1 1 calc R
N2 N 0.6198(3) 0.03613(8) 0.8667(4) 0.0283(7) Uani 1 1 d .

loop_
_atom_site_aniso_label
_atom_site_aniso_U_11
_atom_site_aniso_U_22
_atom_site_aniso_U_33
_atom_site_aniso_U_23
_atom_site_aniso_U_13
_atom_site_aniso_U_12
C1 0.0161(15) 0.0166(16) 0.0188(16) -0.0022(13) 0.0026(13) 0.0001(13)
C2 0.0170(16) 0.0172(16) 0.0193(17) -0.0020(13) 0.0032(13) -0.0006(13)
C3 0.0200(16) 0.0183(16) 0.0189(17) 0.0032(13) 0.0045(14) 0.0023(13)
C4 0.0125(15) 0.0212(17) 0.0223(17) -0.0004(13) 0.0018(13) 0.0014(13)
C5 0.0156(16) 0.0194(17) 0.0215(17) -0.0027(13) 0.0022(13) -0.0007(13)
C6 0.0249(18) 0.0200(17) 0.032(2) -0.0017(15) 0.0134(16) -0.0017(14)
C7 0.0262(18) 0.0193(17) 0.0264(19) 0.0037(14) 0.0074(15) 0.0060(14)
C8 0.0153(17) 0.0291(19) 0.032(2) 0.0002(16) 0.0048(15) 0.0031(14)
C9 0.0212(17) 0.0219(18) 0.036(2) -0.0041(15) 0.0086(16) -0.0053(15)
C10 0.0251(19) 0.031(2) 0.048(2) -0.0086(18) 0.0128(18) 0.0018(16)
C11 0.038(2) 0.049(3) 0.043(3) -0.015(2) 0.015(2) -0.001(2)
C12 0.051(3) 0.024(2) 0.064(3) 0.008(2) 0.036(2) 0.0143(19)
C13 0.0172(16) 0.0158(16) 0.0209(17) 0.0024(13) 0.0057(13) 0.0015(13)
C14 0.0173(16) 0.0212(17) 0.0206(17) 0.0052(13) 0.0052(14) 0.0027(13)
C15 0.0221(17) 0.0226(18) 0.0292(19) 0.0081(15) 0.0105(15) 0.0075(14)
C16 0.0268(18) 0.0154(16) 0.0280(19) 0.0048(14) 0.0160(15) 0.0007(14)
C17 0.0185(16) 0.0181(16) 0.0245(18) 0.0031(13) 0.0089(14) -0.0009(13)
C18 0.0166(16) 0.035(2) 0.0218(18) 0.0001(15) 0.0013(14) 0.0034(15)
C19 0.031(2) 0.032(2) 0.044(2) 0.0083(18) 0.0096(18) 0.0159(17)
C20 0.040(2) 0.0161(17) 0.045(2) 0.0035(16) 0.0222(19) 0.0016(16)
C21 0.0211(18) 0.0256(19) 0.038(2) -0.0015(16) 0.0129(16) -0.0056(15)
C22 0.028(2) 0.038(2) 0.030(2) -0.0023(17) 0.0140(17) 0.0010(17)
C23 0.0281(19) 0.0273(19) 0.033(2) -0.0042(16) 0.0121(16) 0.0030(16)
C24 0.0236(18) 0.0255(18) 0.029(2) 0.0039(15) 0.0090(15) 0.0087(15)
C25 0.0251(19) 0.0252(19) 0.058(3) -0.0061(18) 0.0144(19) -0.0074(16)
C26 0.029(2) 0.0178(17) 0.056(3) -0.0038(17) 0.0166(19) -0.0024(15)
Si1 0.0187(4) 0.0159(4) 0.0345(5) -0.0052(4) 0.0092(4) -0.0006(4)
Si2 0.0175(4) 0.0200(5) 0.0234(5) 0.0000(4) 0.0067(4) 0.0039(4)
Cl1 0.0171(4) 0.0282(4) 0.0336(5) -0.0007(4) 0.0068(3) 0.0024(3)
Ti1 0.0173(3) 0.0116(3) 0.0205(3) 0.0007(2) 0.0047(2) -0.0015(2)
N1 0.0177(14) 0.0148(14) 0.0335(17) 0.0001(12) 0.0097(12) -0.0020(11)
N2 0.0261(16) 0.0193(15) 0.0400(19) 0.0001(13) 0.0132(14) -0.0030(12)

loop_
_atom_type_symbol
_atom_type_description
_atom_type_scat_dispersion_real
_atom_type_scat_dispersion_imag
_atom_type_scat_source
C C 0.0181 0.0091 'International Tables Vol C Tables 4.2.6.8 and 6.1.1.4'
Si Si 0.2541 0.3302 'International Tables Vol C Tables 4.2.6.8 and 6.1.1.4'
Cl Cl 0.3639 0.7018 'International Tables Vol C Tables 4.2.6.8 and 6.1.1.4'
Ti Ti 0.2191 1.8069 'International Tables Vol C Tables 4.2.6.8 and 6.1.1.4'
N N 0.0311 0.0180 'International Tables Vol C Tables 4.2.6.8 and 6.1.1.4'
H H 0.0000 0.0000 'International Tables Vol C Tables 4.2.6.8 and 6.1.1.4'

loop_
_geom_angle_atom_site_label_1
_geom_angle_atom_site_label_2
_geom_angle_atom_site_label_3
_geom_angle
C5 C1 C2 106.3(3)
C5 C1 Si1 124.4(2)
C2 C1 Si1 126.4(3)
C5 C1 Ti1 75.36(19)
C2 C1 Ti1 71.97(19)
Si1 C1 Ti1 132.95(16)
C3 C2 C1 108.4(3)
C3 C2 C6 124.7(3)
C1 C2 C6 126.4(3)
C3 C2 Ti1 75.43(19)
C1 C2 Ti1 73.46(19)
C6 C2 Ti1 123.8(2)
C2 C3 C4 108.3(3)
C2 C3 C7 128.0(3)
C4 C3 C7 123.0(3)
C2 C3 Ti1 71.01(19)
C4 C3 Ti1 73.72(19)
C7 C3 Ti1 128.6(2)
C3 C4 C5 107.9(3)
C3 C4 C8 123.5(3)
C5 C4 C8 126.2(3)
C3 C4 Ti1 73.10(18)
C5 C4 Ti1 73.88(18)
C8 C4 Ti1 132.7(2)
C4 C5 C1 109.0(3)
C4 C5 C9 123.6(3)
C1 C5 C9 125.9(3)
C4 C5 Ti1 73.05(19)
C1 C5 Ti1 71.06(18)
C9 C5 Ti1 133.2(2)
C17 C13 C14 106.2(3)
C17 C13 Si2 121.7(2)
C14 C13 Si2 129.9(2)
C17 C13 Ti1 74.69(19)
C14 C13 Ti1 73.20(19)
Si2 C13 Ti1 130.31(16)
C15 C14 C13 108.2(3)
C15 C14 C18 121.9(3)
C13 C14 C18 129.7(3)
C15 C14 Ti1 76.1(2)
C13 C14 Ti1 72.27(19)
C18 C14 Ti1 121.7(2)
C16 C15 C14 108.6(3)
C16 C15 C19 124.7(3)
C14 C15 C19 125.9(3)
C16 C15 Ti1 73.48(19)
C14 C15 Ti1 70.58(19)
C19 C15 Ti1 129.7(3)
C15 C16 C17 107.9(3)
C15 C16 C20 123.7(3)
C17 C16 C20 126.6(3)
C15 C16 Ti1 73.86(19)
C17 C16 Ti1 72.08(18)
C20 C16 Ti1 132.0(2)
C16 C17 C13 109.1(3)
C16 C17 C21 123.4(3)
C13 C17 C21 126.1(3)
C16 C17 Ti1 74.81(19)
C13 C17 Ti1 71.34(19)
C21 C17 Ti1 131.1(2)
C12 Si1 C10 107.0(2)
C12 Si1 C1 114.41(17)
C10 Si1 C1 115.50(16)
C12 Si1 C11 109.0(2)
C10 Si1 C11 105.0(2)
C1 Si1 C11 105.40(17)
C24 Si2 C23 106.15(17)
C24 Si2 C22 108.53(17)
C23 Si2 C22 107.34(18)
C24 Si2 C13 112.32(16)
C23 Si2 C13 114.18(16)
C22 Si2 C13 108.10(16)
N1 Ti1 C2 90.03(12)
N1 Ti1 C13 79.92(12)
C2 Ti1 C13 156.18(11)
N1 Ti1 C14 79.15(12)
C2 Ti1 C14 162.84(11)
C13 Ti1 C14 34.52(11)
N1 Ti1 C1 124.45(12)
C2 Ti1 C1 34.58(11)
C13 Ti1 C1 150.47(11)
C14 Ti1 C1 151.81(11)
N1 Ti1 Cl1 92.24(8)
C2 Ti1 Cl1 80.71(8)
C13 Ti1 Cl1 120.91(8)
C14 Ti1 Cl1 86.39(8)
C1 Ti1 Cl1 78.21(8)
N1 Ti1 C17 112.18(12)
C2 Ti1 C17 141.29(11)
C13 Ti1 C17 33.97(11)
C14 Ti1 C17 55.86(11)
C1 Ti1 C17 116.98(11)
Cl1 Ti1 C17 127.05(8)
N1 Ti1 C3 79.35(12)
C2 Ti1 C3 33.56(11)
C13 Ti1 C3 122.70(11)
C14 Ti1 C3 151.64(11)
C1 Ti1 C3 56.27(11)
Cl1 Ti1 C3 112.72(8)
C17 Ti1 C3 117.44(11)
N1 Ti1 C4 103.79(11)
C2 Ti1 C4 55.77(11)
C13 Ti1 C4 105.53(11)
C14 Ti1 C4 139.68(11)
C1 Ti1 C4 56.07(11)
Cl1 Ti1 C4 132.90(9)
C17 Ti1 C4 87.39(11)
C3 Ti1 C4 33.18(11)
N1 Ti1 C5 133.90(12)
C2 Ti1 C5 55.71(11)
C13 Ti1 C5 118.20(11)
C14 Ti1 C5 140.42(11)
C1 Ti1 C5 33.58(11)
Cl1 Ti1 C5 109.00(8)
C17 Ti1 C5 87.34(11)
C3 Ti1 C5 54.88(11)
C4 Ti1 C5 33.07(11)
N1 Ti1 C16 132.86(12)
C2 Ti1 C16 137.09(11)
C13 Ti1 C16 56.11(11)
C14 Ti1 C16 55.39(11)
C1 Ti1 C16 102.66(11)
Cl1 Ti1 C16 96.27(8)
C17 Ti1 C16 33.11(11)
C3 Ti1 C16 136.66(12)
C4 Ti1 C16 103.65(12)
C5 Ti1 C16 86.15(11)
N1 Ti1 C15 109.92(12)
C2 Ti1 C15 147.40(11)
C13 Ti1 C15 56.00(11)
C14 Ti1 C15 33.29(11)
C1 Ti1 C15 118.69(11)
Cl1 Ti1 C15 73.23(8)
C17 Ti1 C15 54.65(11)
C3 Ti1 C15 169.24(12)
C4 Ti1 C15 136.29(12)
C5 Ti1 C15 115.20(12)
C16 Ti1 C15 32.66(12)
N2 N1 Ti1 135.0(2)
N1 N2 C26 109.6(3)
N1 N2 C25 108.9(3)
C26 N2 C25 109.0(3)

loop_
_geom_bond_atom_site_label_1
_geom_bond_atom_site_label_2
_geom_bond_distance
C1 C5 1.423(5)
C1 C2 1.441(4)
C1 Si1 1.880(3)
C1 Ti1 2.434(3)
C2 C3 1.412(5)
C2 C6 1.499(5)
C2 Ti1 2.414(3)
C3 C4 1.413(5)
C3 C7 1.498(4)
C3 Ti1 2.471(3)
C4 C5 1.414(5)
C4 C8 1.504(4)
C4 Ti1 2.479(3)
C5 C9 1.504(5)
C5 Ti1 2.490(3)
C10 Si1 1.865(4)
C11 Si1 1.885(4)
C12 Si1 1.851(4)
C13 C17 1.427(5)
C13 C14 1.440(4)
C13 Si2 1.889(3)
C13 Ti1 2.420(3)
C14 C15 1.416(5)
C14 C18 1.506(5)
C14 Ti1 2.432(3)
C15 C16 1.407(5)
C15 C19 1.505(5)
C15 Ti1 2.504(3)
C16 C17 1.415(5)
C16 C20 1.502(5)
C16 Ti1 2.499(3)
C17 C21 1.502(5)
C17 Ti1 2.464(3)
C22 Si2 1.872(4)
C23 Si2 1.872(4)
C24 Si2 1.869(3)
C25 N2 1.469(5)
C26 N2 1.464(5)
Cl1 Ti1 2.4484(10)
Ti1 N1 1.959(3)
N1 N2 1.417(4)

loop_
_geom_torsion_atom_site_label_1
_geom_torsion_atom_site_label_2
_geom_torsion_atom_site_label_3
_geom_torsion_atom_site_label_4
_geom_torsion
C5 C1 C2 C3 -0.2(4)
Si1 C1 C2 C3 -161.5(2)
Ti1 C1 C2 C3 68.0(2)
C5 C1 C2 C6 171.7(3)
Si1 C1 C2 C6 10.4(5)
Ti1 C1 C2 C6 -120.2(3)
C5 C1 C2 Ti1 -68.1(2)
Si1 C1 C2 Ti1 130.6(3)
C1 C2 C3 C4 -1.9(4)
C6 C2 C3 C4 -173.9(3)
Ti1 C2 C3 C4 64.8(2)
C1 C2 C3 C7 168.7(3)
C6 C2 C3 C7 -3.4(6)
Ti1 C2 C3 C7 -124.7(3)
C1 C2 C3 Ti1 -66.7(2)
C6 C2 C3 Ti1 121.3(3)
C2 C3 C4 C5 3.2(4)
C7 C3 C4 C5 -167.9(3)
Ti1 C3 C4 C5 66.2(2)
C2 C3 C4 C8 166.6(3)
C7 C3 C4 C8 -4.6(5)
Ti1 C3 C4 C8 -130.4(3)
C2 C3 C4 Ti1 -63.0(2)
C7 C3 C4 Ti1 125.9(3)
C3 C4 C5 C1 -3.3(4)
C8 C4 C5 C1 -166.1(3)
Ti1 C4 C5 C1 62.4(2)
C3 C4 C5 C9 163.3(3)
C8 C4 C5 C9 0.5(6)
Ti1 C4 C5 C9 -131.0(3)
C3 C4 C5 Ti1 -65.7(2)
C8 C4 C5 Ti1 131.5(4)
C2 C1 C5 C4 2.2(4)
Si1 C1 C5 C4 163.9(2)
Ti1 C1 C5 C4 -63.6(2)
C2 C1 C5 C9 -164.0(3)
Si1 C1 C5 C9 -2.2(5)
Ti1 C1 C5 C9 130.2(3)
C2 C1 C5 Ti1 65.8(2)
Si1 C1 C5 Ti1 -132.4(3)
C17 C13 C14 C15 0.3(4)
Si2 C13 C14 C15 -162.8(3)
Ti1 C13 C14 C15 68.3(2)
C17 C13 C14 C18 175.1(3)
Si2 C13 C14 C18 12.1(6)
Ti1 C13 C14 C18 -116.9(4)
C17 C13 C14 Ti1 -68.0(2)
Si2 C13 C14 Ti1 129.0(3)
C13 C14 C15 C16 -1.6(4)
C18 C14 C15 C16 -176.9(3)
Ti1 C14 C15 C16 64.1(2)
C13 C14 C15 C19 168.8(3)
C18 C14 C15 C19 -6.5(6)
Ti1 C14 C15 C19 -125.5(4)
C13 C14 C15 Ti1 -65.7(2)
C18 C14 C15 Ti1 119.0(3)
C14 C15 C16 C17 2.3(4)
C19 C15 C16 C17 -168.3(3)
Ti1 C15 C16 C17 64.5(2)
C14 C15 C16 C20 167.6(3)
C19 C15 C16 C20 -3.0(6)
Ti1 C15 C16 C20 -130.2(3)
C14 C15 C16 Ti1 -62.2(2)
C19 C15 C16 Ti1 127.2(4)
C15 C16 C17 C13 -2.1(4)
C20 C16 C17 C13 -166.9(3)
Ti1 C16 C17 C13 63.6(2)
C15 C16 C17 C21 164.7(3)
C20 C16 C17 C21 0.0(6)
Ti1 C16 C17 C21 -129.5(3)
C15 C16 C17 Ti1 -65.7(2)
C20 C16 C17 Ti1 129.5(4)
C14 C13 C17 C16 1.1(4)
Si2 C13 C17 C16 165.9(2)
Ti1 C13 C17 C16 -65.8(2)
C14 C13 C17 C21 -165.3(3)
Si2 C13 C17 C21 -0.5(5)
Ti1 C13 C17 C21 127.8(3)
C14 C13 C17 Ti1 66.9(2)
Si2 C13 C17 Ti1 -128.3(2)
C5 C1 Si1 C12 53.7(4)
C2 C1 Si1 C12 -148.2(3)
Ti1 C1 Si1 C12 -49.0(3)
C5 C1 Si1 C10 178.5(3)
C2 C1 Si1 C10 -23.4(4)
Ti1 C1 Si1 C10 75.9(3)
C5 C1 Si1 C11 -66.1(3)
C2 C1 Si1 C11 92.1(3)
Ti1 C1 Si1 C11 -168.7(2)
C17 C13 Si2 C24 62.8(3)
C14 C13 Si2 C24 -136.4(3)
Ti1 C13 Si2 C24 -33.9(3)
C17 C13 Si2 C23 -176.3(3)
C14 C13 Si2 C23 -15.5(4)
Ti1 C13 Si2 C23 87.0(2)
C17 C13 Si2 C22 -56.9(3)
C14 C13 Si2 C22 103.9(3)
Ti1 C13 Si2 C22 -153.6(2)
C3 C2 Ti1 N1 70.4(2)
C1 C2 Ti1 N1 -174.95(19)
C6 C2 Ti1 N1 -51.8(3)
C3 C2 Ti1 C13 6.0(4)
C1 C2 Ti1 C13 120.7(3)
C6 C2 Ti1 C13 -116.2(3)
C3 C2 Ti1 C14 120.9(4)
C1 C2 Ti1 C14 -124.4(4)
C6 C2 Ti1 C14 -1.3(6)
C3 C2 Ti1 C1 -114.6(3)
C6 C2 Ti1 C1 123.1(3)
C3 C2 Ti1 Cl1 162.68(19)
C1 C2 Ti1 Cl1 -82.69(17)
C6 C2 Ti1 Cl1 40.4(2)
C3 C2 Ti1 C17 -56.8(3)
C1 C2 Ti1 C17 57.9(3)
C6 C2 Ti1 C17 -179.0(2)
C1 C2 Ti1 C3 114.6(3)
C6 C2 Ti1 C3 -122.2(3)
C3 C2 Ti1 C4 -36.32(19)
C1 C2 Ti1 C4 78.3(2)
C6 C2 Ti1 C4 -158.6(3)
C3 C2 Ti1 C5 -76.6(2)
C1 C2 Ti1 C5 38.03(18)
C6 C2 Ti1 C5 161.2(3)
C3 C2 Ti1 C16 -108.1(2)
C1 C2 Ti1 C16 6.5(3)
C6 C2 Ti1 C16 129.7(3)
C3 C2 Ti1 C15 -160.3(2)
C1 C2 Ti1 C15 -45.7(3)
C6 C2 Ti1 C15 77.5(3)
C17 C13 Ti1 N1 -161.9(2)
C14 C13 Ti1 N1 85.48(19)
Si2 C13 Ti1 N1 -43.1(2)
C17 C13 Ti1 C2 -95.5(3)
C14 C13 Ti1 C2 151.8(3)
Si2 C13 Ti1 C2 23.3(4)
C17 C13 Ti1 C14 112.7(3)
Si2 C13 Ti1 C14 -128.6(3)
C17 C13 Ti1 C1 -13.4(3)
C14 C13 Ti1 C1 -126.1(2)
Si2 C13 Ti1 C1 105.4(3)
C17 C13 Ti1 Cl1 111.60(17)
C14 C13 Ti1 Cl1 -1.1(2)
Si2 C13 Ti1 Cl1 -129.61(17)
C14 C13 Ti1 C17 -112.7(3)
Si2 C13 Ti1 C17 118.8(3)
C17 C13 Ti1 C3 -91.6(2)
C14 C13 Ti1 C3 155.77(18)
Si2 C13 Ti1 C3 27.2(3)
C17 C13 Ti1 C4 -60.2(2)
C14 C13 Ti1 C4 -172.87(18)
Si2 C13 Ti1 C4 58.6(2)
C17 C13 Ti1 C5 -27.1(2)
C14 C13 Ti1 C5 -139.79(18)
Si2 C13 Ti1 C5 91.7(2)
C17 C13 Ti1 C16 36.02(18)
C14 C13 Ti1 C16 -76.6(2)
Si2 C13 Ti1 C16 154.8(3)
C17 C13 Ti1 C15 75.6(2)
C14 C13 Ti1 C15 -37.02(19)
Si2 C13 Ti1 C15 -165.6(3)
C15 C14 Ti1 N1 157.5(2)
C13 C14 Ti1 N1 -87.94(19)
C18 C14 Ti1 N1 38.3(3)
C15 C14 Ti1 C2 105.7(4)
C13 C14 Ti1 C2 -139.7(4)
C18 C14 Ti1 C2 -13.5(5)
C15 C14 Ti1 C13 -114.6(3)
C18 C14 Ti1 C13 126.2(3)
C15 C14 Ti1 C1 7.9(3)
C13 C14 Ti1 C1 122.5(2)
C18 C14 Ti1 C1 -111.3(3)
C15 C14 Ti1 Cl1 64.50(19)
C13 C14 Ti1 Cl1 179.09(18)
C18 C14 Ti1 Cl1 -54.7(3)
C15 C14 Ti1 C17 -76.1(2)
C13 C14 Ti1 C17 38.54(18)
C18 C14 Ti1 C17 164.8(3)
C15 C14 Ti1 C3 -161.2(2)
C13 C14 Ti1 C3 -46.6(3)
C18 C14 Ti1 C3 79.6(4)
C15 C14 Ti1 C4 -103.9(2)
C13 C14 Ti1 C4 10.7(3)
C18 C14 Ti1 C4 136.9(2)
C15 C14 Ti1 C5 -51.3(3)
C13 C14 Ti1 C5 63.3(3)
C18 C14 Ti1 C5 -170.5(2)
C15 C14 Ti1 C16 -35.66(19)
C13 C14 Ti1 C16 78.9(2)
C18 C14 Ti1 C16 -154.9(3)
C13 C14 Ti1 C15 114.6(3)
C18 C14 Ti1 C15 -119.2(3)
C5 C1 Ti1 N1 119.1(2)
C2 C1 Ti1 N1 6.1(2)
Si1 C1 Ti1 N1 -117.2(2)
C5 C1 Ti1 C2 113.0(3)
Si1 C1 Ti1 C2 -123.4(3)
C5 C1 Ti1 C13 -22.2(3)
C2 C1 Ti1 C13 -135.2(2)
Si1 C1 Ti1 C13 101.5(3)
C5 C1 Ti1 C14 -98.0(3)
C2 C1 Ti1 C14 149.0(2)
Si1 C1 Ti1 C14 25.6(4)
C5 C1 Ti1 Cl1 -156.30(19)
C2 C1 Ti1 Cl1 90.69(18)
Si1 C1 Ti1 Cl1 -32.7(2)
C5 C1 Ti1 C17 -30.5(2)
C2 C1 Ti1 C17 -143.54(18)
Si1 C1 Ti1 C17 93.1(2)
C5 C1 Ti1 C3 75.8(2)
C2 C1 Ti1 C3 -37.17(18)
Si1 C1 Ti1 C3 -160.5(3)
C5 C1 Ti1 C4 35.63(19)
C2 C1 Ti1 C4 -77.4(2)
Si1 C1 Ti1 C4 159.3(3)
C2 C1 Ti1 C5 -113.0(3)
Si1 C1 Ti1 C5 123.6(3)
C5 C1 Ti1 C16 -62.4(2)
C2 C1 Ti1 C16 -175.44(18)
Si1 C1 Ti1 C16 61.2(2)
C5 C1 Ti1 C15 -93.1(2)
C2 C1 Ti1 C15 153.94(18)
Si1 C1 Ti1 C15 30.6(3)
C16 C17 Ti1 N1 136.0(2)
C13 C17 Ti1 N1 19.3(2)
C21 C17 Ti1 N1 -102.7(3)
C16 C17 Ti1 C2 -103.3(2)
C13 C17 Ti1 C2 140.0(2)
C21 C17 Ti1 C2 17.9(4)
C16 C17 Ti1 C13 116.7(3)
C21 C17 Ti1 C13 -122.0(4)
C16 C17 Ti1 C14 77.5(2)
C13 C17 Ti1 C14 -39.19(18)
C21 C17 Ti1 C14 -161.2(4)
C16 C17 Ti1 C1 -70.7(2)
C13 C17 Ti1 C1 172.62(17)
C21 C17 Ti1 C1 50.6(3)
C16 C17 Ti1 Cl1 24.9(2)
C13 C17 Ti1 Cl1 -91.80(19)
C21 C17 Ti1 Cl1 146.2(3)
C16 C17 Ti1 C3 -134.7(2)
C13 C17 Ti1 C3 108.58(19)
C21 C17 Ti1 C3 -13.5(3)
C16 C17 Ti1 C4 -120.1(2)
C13 C17 Ti1 C4 123.18(19)
C21 C17 Ti1 C4 1.1(3)
C16 C17 Ti1 C5 -87.0(2)
C13 C17 Ti1 C5 156.28(19)
C21 C17 Ti1 C5 34.2(3)
C13 C17 Ti1 C16 -116.7(3)
C21 C17 Ti1 C16 121.3(4)
C16 C17 Ti1 C15 36.7(2)
C13 C17 Ti1 C15 -80.0(2)
C21 C17 Ti1 C15 158.0(4)
C2 C3 Ti1 N1 -106.5(2)
C4 C3 Ti1 N1 137.0(2)
C7 C3 Ti1 N1 17.4(3)
C4 C3 Ti1 C2 -116.5(3)
C7 C3 Ti1 C2 124.0(4)
C2 C3 Ti1 C13 -177.11(18)
C4 C3 Ti1 C13 66.4(2)
C7 C3 Ti1 C13 -53.1(3)
C2 C3 Ti1 C14 -147.8(2)
C4 C3 Ti1 C14 95.7(3)
C7 C3 Ti1 C14 -23.8(4)
C2 C3 Ti1 C1 38.34(18)
C4 C3 Ti1 C1 -78.2(2)
C7 C3 Ti1 C1 162.3(3)
C2 C3 Ti1 Cl1 -18.6(2)
C4 C3 Ti1 Cl1 -135.08(18)
C7 C3 Ti1 Cl1 105.4(3)
C2 C3 Ti1 C17 143.89(18)
C4 C3 Ti1 C17 27.4(2)
C7 C3 Ti1 C17 -92.1(3)
C2 C3 Ti1 C4 116.5(3)
C7 C3 Ti1 C4 -119.5(4)
C2 C3 Ti1 C5 79.3(2)
C4 C3 Ti1 C5 -37.20(19)
C7 C3 Ti1 C5 -156.7(3)
C2 C3 Ti1 C16 109.5(2)
C4 C3 Ti1 C16 -7.0(3)
C7 C3 Ti1 C16 -126.6(3)
C2 C3 Ti1 C15 103.3(6)
C4 C3 Ti1 C15 -13.2(7)
C7 C3 Ti1 C15 -132.7(6)
C3 C4 Ti1 N1 -43.7(2)
C5 C4 Ti1 N1 -158.7(2)
C8 C4 Ti1 N1 76.6(3)
C3 C4 Ti1 C2 36.75(19)
C5 C4 Ti1 C2 -78.2(2)
C8 C4 Ti1 C2 157.0(4)
C3 C4 Ti1 C13 -126.8(2)
C5 C4 Ti1 C13 118.2(2)
C8 C4 Ti1 C13 -6.6(3)
C3 C4 Ti1 C14 -133.1(2)
C5 C4 Ti1 C14 111.9(2)
C8 C4 Ti1 C14 -12.9(4)
C3 C4 Ti1 C1 78.8(2)
C5 C4 Ti1 C1 -36.19(19)
C8 C4 Ti1 C1 -161.0(4)
C3 C4 Ti1 Cl1 62.8(2)
C5 C4 Ti1 Cl1 -52.2(2)
C8 C4 Ti1 Cl1 -177.0(3)
C3 C4 Ti1 C17 -155.9(2)
C5 C4 Ti1 C17 89.1(2)
C8 C4 Ti1 C17 -35.6(3)
C5 C4 Ti1 C3 -115.0(3)
C8 C4 Ti1 C3 120.2(4)
C3 C4 Ti1 C5 115.0(3)
C8 C4 Ti1 C5 -124.8(4)
C3 C4 Ti1 C16 175.03(19)
C5 C4 Ti1 C16 60.0(2)
C8 C4 Ti1 C16 -64.7(3)
C3 C4 Ti1 C15 176.48(19)
C5 C4 Ti1 C15 61.5(3)
C8 C4 Ti1 C15 -63.3(4)
C4 C5 Ti1 N1 29.4(3)
C1 C5 Ti1 N1 -88.3(2)
C9 C5 Ti1 N1 149.8(3)
C4 C5 Ti1 C2 78.4(2)
C1 C5 Ti1 C2 -39.22(18)
C9 C5 Ti1 C2 -161.1(4)
C4 C5 Ti1 C13 -74.5(2)
C1 C5 Ti1 C13 167.82(18)
C9 C5 Ti1 C13 45.9(3)
C4 C5 Ti1 C14 -109.6(2)
C1 C5 Ti1 C14 132.8(2)
C9 C5 Ti1 C14 10.9(4)
C4 C5 Ti1 C1 117.6(3)
C9 C5 Ti1 C1 -121.9(4)
C4 C5 Ti1 Cl1 142.23(18)
C1 C5 Ti1 Cl1 24.6(2)
C9 C5 Ti1 Cl1 -97.3(3)
C4 C5 Ti1 C17 -89.3(2)
C1 C5 Ti1 C17 153.0(2)
C9 C5 Ti1 C17 31.2(3)
C4 C5 Ti1 C3 37.3(2)
C1 C5 Ti1 C3 -80.3(2)
C9 C5 Ti1 C3 157.8(4)
C1 C5 Ti1 C4 -117.6(3)
C9 C5 Ti1 C4 120.5(4)
C4 C5 Ti1 C16 -122.5(2)
C1 C5 Ti1 C16 119.9(2)
C9 C5 Ti1 C16 -2.0(3)
C4 C5 Ti1 C15 -137.9(2)
C1 C5 Ti1 C15 104.5(2)
C9 C5 Ti1 C15 -17.4(4)
C15 C16 Ti1 N1 54.1(3)
C17 C16 Ti1 N1 -61.3(3)
C20 C16 Ti1 N1 175.2(3)
C15 C16 Ti1 C2 -127.9(2)
C17 C16 Ti1 C2 116.7(2)
C20 C16 Ti1 C2 -6.8(4)
C15 C16 Ti1 C13 78.4(2)
C17 C16 Ti1 C13 -36.97(19)
C20 C16 Ti1 C13 -160.5(4)
C15 C16 Ti1 C14 36.4(2)
C17 C16 Ti1 C14 -79.0(2)
C20 C16 Ti1 C14 157.4(4)
C15 C16 Ti1 C1 -124.1(2)
C17 C16 Ti1 C1 120.5(2)
C20 C16 Ti1 C1 -3.1(3)
C15 C16 Ti1 Cl1 -44.9(2)
C17 C16 Ti1 Cl1 -160.26(19)
C20 C16 Ti1 Cl1 76.2(3)
C15 C16 Ti1 C17 115.4(3)
C20 C16 Ti1 C17 -123.5(4)
C15 C16 Ti1 C3 -177.9(2)
C17 C16 Ti1 C3 66.7(3)
C20 C16 Ti1 C3 -56.8(4)
C15 C16 Ti1 C4 178.2(2)
C17 C16 Ti1 C4 62.7(2)
C20 C16 Ti1 C4 -60.8(3)
C15 C16 Ti1 C5 -153.6(2)
C17 C16 Ti1 C5 91.0(2)
C20 C16 Ti1 C5 -32.5(3)
C17 C16 Ti1 C15 -115.4(3)
C20 C16 Ti1 C15 121.1(4)
C16 C15 Ti1 N1 -140.8(2)
C14 C15 Ti1 N1 -23.6(2)
C19 C15 Ti1 N1 97.4(3)
C16 C15 Ti1 C2 94.6(3)
C14 C15 Ti1 C2 -148.2(2)
C19 C15 Ti1 C2 -27.1(5)
C16 C15 Ti1 C13 -78.8(2)
C14 C15 Ti1 C13 38.44(19)
C19 C15 Ti1 C13 159.5(4)
C16 C15 Ti1 C14 -117.3(3)
C19 C15 Ti1 C14 121.0(4)
C16 C15 Ti1 C1 67.0(2)
C14 C15 Ti1 C1 -175.74(19)
C19 C15 Ti1 C1 -54.7(4)
C16 C15 Ti1 Cl1 132.9(2)
C14 C15 Ti1 Cl1 -109.8(2)
C19 C15 Ti1 Cl1 11.2(3)
C16 C15 Ti1 C17 -37.23(19)
C14 C15 Ti1 C17 80.0(2)
C19 C15 Ti1 C17 -159.0(4)
C16 C15 Ti1 C3 7.8(7)
C14 C15 Ti1 C3 125.0(6)
C19 C15 Ti1 C3 -113.9(6)
C16 C15 Ti1 C4 -2.6(3)
C14 C15 Ti1 C4 114.7(2)
C19 C15 Ti1 C4 -124.3(3)
C16 C15 Ti1 C5 29.4(2)
C14 C15 Ti1 C5 146.65(19)
C19 C15 Ti1 C5 -92.3(3)
C14 C15 Ti1 C16 117.3(3)
C19 C15 Ti1 C16 -121.7(4)
C2 Ti1 N1 N2 14.4(3)
C13 Ti1 N1 N2 172.7(3)
C14 Ti1 N1 N2 -152.2(3)
C1 Ti1 N1 N2 10.9(3)
Cl1 Ti1 N1 N2 -66.3(3)
C17 Ti1 N1 N2 161.9(3)
C3 Ti1 N1 N2 46.4(3)
C4 Ti1 N1 N2 69.0(3)
C5 Ti1 N1 N2 53.0(4)
C16 Ti1 N1 N2 -167.0(3)
C15 Ti1 N1 N2 -139.3(3)
Ti1 N1 N2 C26 -152.0(3)
Ti1 N1 N2 C25 88.8(4)
